data_2232454
loop_
_publ_author_name
'Fun, Hoong-Kun'
'Suwunwong, Thitipone'
'Anantapong, Teerasak'
'Karalai, Chatchanok'
'Chantrapromma, Suchada'

_publ_section_title
;
 (<i>E</i>)-1-(Thiophen-2-yl)-3-(2,4,6-trimethoxyphenyl)prop-2-en-1-one
;
_journal_coeditor_code RZ2650
_journal_issue 11
_journal_name_full 'Acta Crystallographica Section E'
_journal_page_first o3074
_journal_page_last o3075
_journal_paper_doi 10.1107/S1600536811042930
_journal_volume 67
_journal_year 2011
_chemical_formula_iupac 'C16 H16 O4 S'
_chemical_formula_moiety 'C16 H16 O4 S'
_chemical_formula_sum 'C16 H16 O4 S'
_chemical_formula_weight 304.36
_chemical_melting_point_gt 381
_chemical_melting_point_lt 382
_chemical_name_systematic
;
(<i>E</i>)-1-(Thiophen-2-yl)-3-(2,4,6-trimethoxyphenyl)prop-2-en-1-one
;
_space_group_IT_number 33
_symmetry_cell_setting orthorhombic
_symmetry_space_group_name_Hall 'P 2c -2n'
_symmetry_space_group_name_H-M 'P n a 21'
_atom_sites_solution_hydrogens geom
_atom_sites_solution_primary direct
_atom_sites_solution_secondary difmap
_audit_creation_method SHELXL97
_cell_angle_alpha 90.00
_cell_angle_beta 90.00
_cell_angle_gamma 90.00
_cell_formula_units_Z 8
_cell_length_a 22.8482(10)
_cell_length_b 31.2117(13)
_cell_length_c 3.9876(2)
_cell_measurement_reflns_used 8085
_cell_measurement_temperature 100
_cell_measurement_theta_max 30.00
_cell_measurement_theta_min 1.30
_cell_volume 2843.7(2)
_computing_cell_refinement 'SAINT (Bruker, 2005)'
_computing_data_collection 'APEX2 (Bruker, 2005)'
_computing_data_reduction 'SAINT (Bruker, 2005)'
_computing_molecular_graphics 'SHELXTL (Sheldrick, 2008)'
_computing_publication_material
;
SHELXTL (Sheldrick, 2008) and PLATON (Spek, 2009)
;
_computing_structure_refinement 'SHELXTL (Sheldrick, 2008)'
_computing_structure_solution 'SHELXTL (Sheldrick, 2008)'
_diffrn_ambient_temperature 100
_diffrn_measured_fraction_theta_full 0.996
_diffrn_measured_fraction_theta_max 0.996
_diffrn_measurement_device_type 'Bruker APEXII CCD area-detector'
_diffrn_measurement_method '\f and \w scans'
_diffrn_radiation_monochromator graphite
_diffrn_radiation_source 'sealed tube'
_diffrn_radiation_type MoK\a
_diffrn_radiation_wavelength 0.71073
_diffrn_reflns_av_R_equivalents 0.0647
_diffrn_reflns_av_sigmaI/netI 0.0975
_diffrn_reflns_limit_h_max 32
_diffrn_reflns_limit_h_min -27
_diffrn_reflns_limit_k_max 40
_diffrn_reflns_limit_k_min -43
_diffrn_reflns_limit_l_max 5
_diffrn_reflns_limit_l_min -5
_diffrn_reflns_number 20029
_diffrn_reflns_theta_full 30.00
_diffrn_reflns_theta_max 30.00
_diffrn_reflns_theta_min 1.30
_diffrn_standards_number 0
_exptl_absorpt_coefficient_mu 0.241
_exptl_absorpt_correction_T_max 0.9883
_exptl_absorpt_correction_T_min 0.8686
_exptl_absorpt_correction_type multi-scan
_exptl_absorpt_process_details '(SADABS; Bruker, 2005)'
_exptl_crystal_colour 'pale yellow'
_exptl_crystal_density_diffrn 1.422
_exptl_crystal_density_method 'not measured'
_exptl_crystal_description needle
_exptl_crystal_F_000 1280
_exptl_crystal_size_max 0.60
_exptl_crystal_size_mid 0.06
_exptl_crystal_size_min 0.05
_refine_diff_density_max 1.078
_refine_diff_density_min -0.557
_refine_ls_abs_structure_details 'Flack (1983), with 3389 Friedel pairs'
_refine_ls_abs_structure_Flack 0.09(11)
_refine_ls_extinction_method none
_refine_ls_goodness_of_fit_ref 1.012
_refine_ls_hydrogen_treatment constr
_refine_ls_matrix_type full
_refine_ls_number_parameters 402
_refine_ls_number_reflns 8085
_refine_ls_number_restraints 1
_refine_ls_restrained_S_all 1.012
_refine_ls_R_factor_all 0.1100
_refine_ls_R_factor_gt 0.0657
_refine_ls_shift/su_max 0.001
_refine_ls_shift/su_mean 0.001
_refine_ls_structure_factor_coef Fsqd
_refine_ls_weighting_details 'calc w = 1/[\s^2^(Fo^2^)+(0.0951P)^2^+0.0000P] where P=(Fo^2^+2Fc^2^)/3'
_refine_ls_weighting_scheme calc
_refine_ls_wR_factor_gt 0.1519
_refine_ls_wR_factor_ref 0.1776
_reflns_number_gt 5348
_reflns_number_total 8085
_reflns_threshold_expression I>2\s(I)
_cod_data_source_file rz2650.cif
_cod_data_source_block I
_cod_database_code 2232454
_cod_database_fobs_code 2232454

loop_
_symmetry_equiv_pos_as_xyz
'x, y, z'
'-x, -y, z+1/2'
'x+1/2, -y+1/2, z'
'-x+1/2, y+1/2, z+1/2'

loop_
_atom_site_type_symbol
_atom_site_label
_atom_site_fract_x
_atom_site_fract_y
_atom_site_fract_z
_atom_site_U_iso_or_equiv
_atom_site_adp_type
_atom_site_calc_flag
_atom_site_refinement_flags
_atom_site_occupancy
_atom_site_symmetry_multiplicity
_atom_site_disorder_assembly
_atom_site_disorder_group
S S1A 0.13970(4) 0.41398(3) 1.0329(3) 0.0270(2) Uani d . 1 1 . .
O O1A 0.21057(10) 0.48128(7) 0.7262(8) 0.0228(6) Uani d . 1 1 . .
O O2A 0.27887(11) 0.61480(7) 0.4202(7) 0.0213(6) Uani d . 1 1 . .
O O3A 0.19621(10) 0.75129(7) 0.6341(7) 0.0206(6) Uani d . 1 1 . .
O O4A 0.09780(10) 0.62191(7) 0.9862(7) 0.0211(6) Uani d . 1 1 . .
C C1A 0.07345(15) 0.40255(11) 1.2033(10) 0.0217(8) Uani d . 1 1 . .
H H1A 0.0622 0.3752 1.2684 0.026 Uiso calc R 1 1 . .
C C2A 0.03841(16) 0.43786(10) 1.2349(11) 0.0241(8) Uani d . 1 1 . .
H H2A 0.0005 0.4367 1.3198 0.029 Uiso calc R 1 1 . .
C C3A 0.06544(15) 0.47698(12) 1.1249(10) 0.0236(8) Uani d . 1 1 . .
H H3A 0.0483 0.5040 1.1312 0.028 Uiso calc R 1 1 . .
C C4A 0.12232(15) 0.46779(10) 1.0057(10) 0.0192(7) Uani d . 1 1 . .
C C5A 0.16654(15) 0.49669(10) 0.8497(10) 0.0198(7) Uani d . 1 1 . .
C C6A 0.15415(15) 0.54312(10) 0.8687(10) 0.0209(8) Uani d . 1 1 . .
H H6A 0.1214 0.5529 0.9841 0.025 Uiso calc R 1 1 . .
C C7A 0.19013(15) 0.57103(10) 0.7198(10) 0.0187(7) Uani d . 1 1 . .
H H7A 0.2213 0.5587 0.6051 0.022 Uiso calc R 1 1 . .
C C8A 0.18848(15) 0.61784(10) 0.7077(10) 0.0166(7) Uani d . 1 1 . .
C C9A 0.23464(15) 0.64009(10) 0.5441(10) 0.0175(7) Uani d . 1 1 . .
C C10A 0.23602(15) 0.68428(10) 0.5233(10) 0.0177(7) Uani d . 1 1 . .
H H10A 0.2669 0.6980 0.4162 0.021 Uiso calc R 1 1 . .
C C11A 0.19052(15) 0.70813(10) 0.6647(10) 0.0170(7) Uani d . 1 1 . .
C C12A 0.14394(15) 0.68798(10) 0.8199(10) 0.0190(7) Uani d . 1 1 . .
H H12A 0.1135 0.7040 0.9108 0.023 Uiso calc R 1 1 . .
C C13A 0.14324(14) 0.64351(10) 0.8385(10) 0.0185(7) Uani d . 1 1 . .
C C14A 0.32476(14) 0.63633(10) 0.2398(10) 0.0190(7) Uani d . 1 1 . .
H H14A 0.3511 0.6155 0.1470 0.029 Uiso calc R 1 1 . .
H H14B 0.3458 0.6548 0.3900 0.029 Uiso calc R 1 1 . .
H H14C 0.3080 0.6531 0.0619 0.029 Uiso calc R 1 1 . .
C C15A 0.15164(15) 0.77720(10) 0.7938(11) 0.0208(8) Uani d . 1 1 . .
H H15A 0.1602 0.8070 0.7584 0.031 Uiso calc R 1 1 . .
H H15B 0.1511 0.7713 1.0300 0.031 Uiso calc R 1 1 . .
H H15C 0.1141 0.7705 0.6989 0.031 Uiso calc R 1 1 . .
C C16A 0.05059(16) 0.64661(11) 1.1205(11) 0.0232(8) Uani d . 1 1 . .
H H16A 0.0221 0.6278 1.2182 0.035 Uiso calc R 1 1 . .
H H16B 0.0327 0.6629 0.9441 0.035 Uiso calc R 1 1 . .
H H16C 0.0653 0.6657 1.2892 0.035 Uiso calc R 1 1 . .
S S1B 0.42377(10) 0.79935(8) 1.2577(7) 0.0198(5) Uani d P 0.713(5) 1 A 1
O O1B 0.52996(11) 0.74766(7) 1.3193(8) 0.0283(7) Uani d . 1 1 . .
O O2B 0.65708(9) 0.63419(7) 1.2581(7) 0.0199(6) Uani d . 1 1 . .
O O3B 0.62447(10) 0.49871(7) 0.7051(7) 0.0192(5) Uani d . 1 1 . .
O O4B 0.47249(10) 0.60034(7) 0.8092(7) 0.0194(5) Uani d . 1 1 . .
C C1B 0.3535(4) 0.8012(3) 1.105(2) 0.0191(18) Uani d P 0.713(5) 1 A 1
H H1B 0.3290 0.8248 1.1252 0.023 Uiso calc PR 0.713(5) 1 A 1
C C2B 0.3376(4) 0.7629(3) 0.947(3) 0.027(2) Uani d P 0.713(5) 1 A 1
H H2B 0.3018 0.7578 0.8433 0.032 Uiso calc PR 0.713(5) 1 A 1
C C3B 0.3838(5) 0.7331(4) 0.968(3) 0.032(3) Uani d P 0.713(5) 1 A 1
H H3B 0.3804 0.7050 0.8923 0.038 Uiso calc PR 0.713(5) 1 A 1
S S1X 0.3779(3) 0.7288(2) 0.9029(17) 0.0168(13) Uiso d P 0.287(5) 1 A 2
C C1X 0.3356(11) 0.7722(7) 0.978(7) 0.013(5) Uiso d P 0.287(5) 1 A 2
H H1BX 0.2977 0.7753 0.8964 0.015 Uiso calc PR 0.287(5) 1 A 2
C C2X 0.3631(11) 0.8023(9) 1.170(6) 0.018(6) Uiso d P 0.287(5) 1 A 2
H H2BX 0.3451 0.8268 1.2552 0.022 Uiso calc PR 0.287(5) 1 A 2
C C3X 0.4244(12) 0.7909(7) 1.225(7) 0.014(6) Uiso d P 0.287(5) 1 A 2
H H3BX 0.4524 0.8086 1.3225 0.017 Uiso calc PR 0.287(5) 1 A 2
C C4B 0.43447(15) 0.74896(10) 1.1089(10) 0.0189(7) Uani d . 1 1 . .
C C5B 0.49125(15) 0.72746(10) 1.1768(10) 0.0195(8) Uani d . 1 1 A .
C C6B 0.49764(15) 0.68308(10) 1.0567(11) 0.0213(8) Uani d . 1 1 . .
H H6B 0.4682 0.6704 0.9301 0.026 Uiso calc R 1 1 A .
C C7B 0.54678(15) 0.66094(10) 1.1323(10) 0.0200(8) Uani d . 1 1 A .
H H7B 0.5731 0.6754 1.2698 0.024 Uiso calc R 1 1 . .
C C8B 0.56499(15) 0.61804(9) 1.0324(10) 0.0175(7) Uani d . 1 1 . .
C C9B 0.62300(16) 0.60488(10) 1.0981(10) 0.0188(7) Uani d . 1 1 A .
C C10B 0.64515(15) 0.56527(10) 0.9991(11) 0.0192(7) Uani d . 1 1 . .
H H10B 0.6836 0.5575 1.0465 0.023 Uiso calc R 1 1 A .
C C11B 0.60766(15) 0.53768(10) 0.8260(10) 0.0182(7) Uani d . 1 1 A .
C C12B 0.54957(14) 0.54812(10) 0.7577(10) 0.0176(7) Uani d . 1 1 . .
H H12B 0.5253 0.5291 0.6446 0.021 Uiso calc R 1 1 A .
C C13B 0.52869(15) 0.58828(11) 0.8645(10) 0.0184(7) Uani d . 1 1 A .
C C14B 0.71693(15) 0.62351(11) 1.3201(11) 0.0239(8) Uani d . 1 1 . .
H H14D 0.7362 0.6474 1.4246 0.036 Uiso calc R 1 1 . .
H H14E 0.7360 0.6169 1.1117 0.036 Uiso calc R 1 1 . .
H H14F 0.7188 0.5991 1.4657 0.036 Uiso calc R 1 1 . .
C C15B 0.68437(15) 0.48626(11) 0.7563(12) 0.0270(9) Uani d . 1 1 . .
H H15D 0.6916 0.4596 0.6443 0.040 Uiso calc R 1 1 . .
H H15E 0.6917 0.4830 0.9920 0.040 Uiso calc R 1 1 . .
H H15F 0.7098 0.5079 0.6669 0.040 Uiso calc R 1 1 . .
C C16B 0.43513(15) 0.57035(11) 0.6405(10) 0.0209(8) Uani d . 1 1 . .
H H16D 0.3961 0.5817 0.6297 0.031 Uiso calc R 1 1 . .
H H16E 0.4348 0.5438 0.7615 0.031 Uiso calc R 1 1 . .
H H16F 0.4495 0.5655 0.4174 0.031 Uiso calc R 1 1 . .

loop_
_atom_site_aniso_label
_atom_site_aniso_U_11
_atom_site_aniso_U_22
_atom_site_aniso_U_33
_atom_site_aniso_U_12
_atom_site_aniso_U_13
_atom_site_aniso_U_23
S1A 0.0279(5) 0.0170(4) 0.0359(6) -0.0005(4) 0.0025(5) 0.0010(4)
O1A 0.0172(11) 0.0159(11) 0.0354(17) 0.0015(9) 0.0028(12) -0.0011(11)
O2A 0.0188(12) 0.0160(11) 0.0290(15) 0.0019(9) 0.0044(11) 0.0041(10)
O3A 0.0194(12) 0.0099(10) 0.0326(16) 0.0006(9) 0.0018(11) 0.0029(10)
O4A 0.0174(12) 0.0135(11) 0.0324(16) -0.0022(9) 0.0064(12) -0.0005(11)
C1A 0.0233(17) 0.0186(16) 0.023(2) -0.0046(14) 0.0012(16) 0.0030(14)
C2A 0.0229(17) 0.0171(16) 0.032(2) -0.0014(13) 0.0067(18) 0.0011(16)
C3A 0.0213(18) 0.0237(17) 0.026(2) -0.0096(14) 0.0046(16) 0.0041(15)
C4A 0.0231(17) 0.0125(14) 0.0219(19) -0.0005(12) -0.0008(16) -0.0015(14)
C5A 0.0195(17) 0.0135(15) 0.026(2) 0.0001(12) -0.0029(16) -0.0021(14)
C6A 0.0208(17) 0.0131(15) 0.029(2) 0.0009(12) 0.0005(16) -0.0023(14)
C7A 0.0206(16) 0.0141(14) 0.0214(19) 0.0022(12) 0.0010(15) 0.0019(15)
C8A 0.0159(15) 0.0132(14) 0.0207(19) -0.0015(12) -0.0011(14) -0.0012(13)
C9A 0.0201(16) 0.0141(14) 0.0181(18) 0.0018(12) -0.0025(15) 0.0027(14)
C10A 0.0186(16) 0.0145(14) 0.0199(18) -0.0024(12) -0.0009(15) 0.0019(14)
C11A 0.0148(15) 0.0098(14) 0.026(2) 0.0010(12) -0.0032(14) 0.0013(13)
C12A 0.0163(15) 0.0144(15) 0.026(2) 0.0043(12) -0.0027(15) 0.0001(14)
C13A 0.0123(15) 0.0177(15) 0.026(2) -0.0050(12) -0.0013(14) 0.0003(14)
C14A 0.0170(16) 0.0170(15) 0.023(2) 0.0005(12) 0.0005(16) 0.0023(15)
C15A 0.0229(17) 0.0099(14) 0.030(2) 0.0017(12) -0.0045(16) 0.0019(15)
C16A 0.0217(18) 0.0180(16) 0.030(2) -0.0017(13) 0.0027(16) -0.0041(15)
S1B 0.0189(8) 0.0084(8) 0.0322(10) 0.0019(7) 0.0018(7) -0.0026(8)
O1B 0.0207(12) 0.0134(11) 0.051(2) 0.0005(9) -0.0075(14) -0.0025(12)
O2B 0.0140(11) 0.0120(10) 0.0339(16) -0.0022(8) -0.0061(12) -0.0020(11)
O3B 0.0193(12) 0.0106(10) 0.0276(15) 0.0017(8) -0.0013(11) 0.0009(10)
O4B 0.0166(11) 0.0112(10) 0.0304(16) -0.0005(8) -0.0018(11) -0.0001(10)
C1B 0.016(4) 0.020(3) 0.022(5) 0.005(2) -0.004(3) 0.005(3)
C2B 0.027(4) 0.020(4) 0.033(5) -0.004(3) 0.003(3) -0.008(4)
C3B 0.044(5) 0.021(4) 0.031(6) 0.004(3) -0.007(4) 0.001(4)
C4B 0.0195(17) 0.0149(15) 0.022(2) -0.0038(13) 0.0001(15) 0.0014(14)
C5B 0.0176(16) 0.0120(15) 0.029(2) -0.0003(13) 0.0051(15) 0.0019(13)
C6B 0.0210(17) 0.0118(14) 0.031(2) -0.0005(12) -0.0013(17) -0.0014(16)
C7B 0.0179(16) 0.0152(15) 0.027(2) -0.0043(13) -0.0013(15) -0.0005(14)
C8B 0.0196(16) 0.0113(13) 0.0215(18) -0.0004(12) 0.0031(15) -0.0009(14)
C9B 0.0216(17) 0.0143(15) 0.020(2) -0.0038(13) 0.0010(15) 0.0039(13)
C10B 0.0184(16) 0.0136(15) 0.026(2) -0.0001(12) 0.0005(16) 0.0022(15)
C11B 0.0218(17) 0.0103(14) 0.022(2) -0.0003(12) 0.0023(15) 0.0003(13)
C12B 0.0196(15) 0.0103(13) 0.0229(19) -0.0015(12) -0.0013(16) 0.0023(14)
C13B 0.0198(17) 0.0169(15) 0.0184(18) -0.0013(13) 0.0021(15) -0.0001(14)
C14B 0.0178(16) 0.0197(16) 0.034(2) -0.0041(13) -0.0060(17) 0.0000(16)
C15B 0.0227(18) 0.0125(15) 0.046(3) 0.0051(13) -0.0004(19) 0.0013(18)
C16B 0.0190(17) 0.0185(16) 0.025(2) -0.0040(13) -0.0026(15) 0.0000(14)

loop_
_atom_type_symbol
_atom_type_description
_atom_type_scat_dispersion_real
_atom_type_scat_dispersion_imag
_atom_type_scat_source
C C 0.0033 0.0016 'International Tables Vol C Tables 4.2.6.8 and 6.1.1.4'
H H 0.0000 0.0000 'International Tables Vol C Tables 4.2.6.8 and 6.1.1.4'
O O 0.0106 0.0060 'International Tables Vol C Tables 4.2.6.8 and 6.1.1.4'
S S 0.1246 0.1234 'International Tables Vol C Tables 4.2.6.8 and 6.1.1.4'

loop_
_geom_angle_atom_site_label_1
_geom_angle_atom_site_label_2
_geom_angle_atom_site_label_3
_geom_angle
C1A S1A C4A 91.40(17)
C9A O2A C14A 116.6(3)
C11A O3A C15A 116.5(3)
C13A O4A C16A 117.8(3)
C2A C1A S1A 112.9(3)
C2A C1A H1A 123.5
S1A C1A H1A 123.5
C1A C2A C3A 113.9(3)
C1A C2A H2A 123.1
C3A C2A H2A 123.1
C4A C3A C2A 109.0(3)
C4A C3A H3A 125.5
C2A C3A H3A 125.5
C3A C4A C5A 129.9(3)
C3A C4A S1A 112.8(3)
C5A C4A S1A 117.3(3)
O1A C5A C6A 124.4(3)
O1A C5A C4A 119.3(3)
C6A C5A C4A 116.2(3)
C7A C6A C5A 119.9(3)
C7A C6A H6A 120.1
C5A C6A H6A 120.1
C6A C7A C8A 130.5(3)
C6A C7A H7A 114.7
C8A C7A H7A 114.7
C13A C8A C9A 115.9(3)
C13A C8A C7A 125.1(3)
C9A C8A C7A 119.0(3)
O2A C9A C10A 122.3(3)
O2A C9A C8A 115.5(3)
C10A C9A C8A 122.1(3)
C9A C10A C11A 119.4(3)
C9A C10A H10A 120.3
C11A C10A H10A 120.3
O3A C11A C12A 124.4(3)
O3A C11A C10A 114.9(3)
C12A C11A C10A 120.7(3)
C11A C12A C13A 119.1(3)
C11A C12A H12A 120.4
C13A C12A H12A 120.4
O4A C13A C12A 121.5(3)
O4A C13A C8A 115.8(3)
C12A C13A C8A 122.7(3)
O2A C14A H14A 109.5
O2A C14A H14B 109.5
H14A C14A H14B 109.5
O2A C14A H14C 109.5
H14A C14A H14C 109.5
H14B C14A H14C 109.5
O3A C15A H15A 109.5
O3A C15A H15B 109.5
H15A C15A H15B 109.5
O3A C15A H15C 109.5
H15A C15A H15C 109.5
H15B C15A H15C 109.5
O4A C16A H16A 109.5
O4A C16A H16B 109.5
H16A C16A H16B 109.5
O4A C16A H16C 109.5
H16A C16A H16C 109.5
H16B C16A H16C 109.5
C4B S1B C1B 92.4(4)
C9B O2B C14B 118.2(3)
C11B O3B C15B 117.3(3)
C13B O4B C16B 117.3(3)
C2B C1B S1B 112.0(7)
C2B C1B H1B 124.0
S1B C1B H1B 124.0
C1B C2B C3B 110.0(10)
C1B C2B H2B 125.0
C3B C2B H2B 125.0
C4B C3B C2B 114.6(9)
C4B C3B H3B 122.7
C2B C3B H3B 122.7
C4B S1X C1X 93.0(9)
C2X C1X S1X 113(2)
C2X C1X H1BX 123.6
S1X C1X H1BX 123.6
C1X C2X C3X 111(2)
C1X C2X H2BX 124.6
C3X C2X H2BX 124.6
C4B C3X C2X 110(2)
C4B C3X H3BX 125.2
C2X C3X H3BX 125.2
C3B C4B C3X 109.3(12)
C3B C4B C5B 130.2(6)
C3X C4B C5B 120.2(12)
C3X C4B S1X 112.9(12)
C5B C4B S1X 126.9(4)
C3B C4B S1B 110.7(5)
C5B C4B S1B 118.7(3)
S1X C4B S1B 114.4(3)
O1B C5B C6B 124.3(3)
O1B C5B C4B 118.8(3)
C6B C5B C4B 116.9(3)
C7B C6B C5B 119.4(3)
C7B C6B H6B 120.3
C5B C6B H6B 120.3
C6B C7B C8B 130.2(3)
C6B C7B H7B 114.9
C8B C7B H7B 114.9
C9B C8B C13B 116.6(3)
C9B C8B C7B 119.0(3)
C13B C8B C7B 124.4(3)
O2B C9B C10B 121.5(3)
O2B C9B C8B 115.4(3)
C10B C9B C8B 123.1(3)
C9B C10B C11B 117.7(3)
C9B C10B H10B 121.2
C11B C10B H10B 121.2
O3B C11B C12B 114.1(3)
O3B C11B C10B 123.5(3)
C12B C11B C10B 122.4(3)
C11B C12B C13B 118.2(3)
C11B C12B H12B 120.9
C13B C12B H12B 120.9
O4B C13B C12B 121.3(3)
O4B C13B C8B 116.7(3)
C12B C13B C8B 122.0(3)
O2B C14B H14D 109.5
O2B C14B H14E 109.5
H14D C14B H14E 109.5
O2B C14B H14F 109.5
H14D C14B H14F 109.5
H14E C14B H14F 109.5
O3B C15B H15D 109.5
O3B C15B H15E 109.5
H15D C15B H15E 109.5
O3B C15B H15F 109.5
H15D C15B H15F 109.5
H15E C15B H15F 109.5
O4B C16B H16D 109.5
O4B C16B H16E 109.5
H16D C16B H16E 109.5
O4B C16B H16F 109.5
H16D C16B H16F 109.5
H16E C16B H16F 109.5

loop_
_geom_bond_atom_site_label_1
_geom_bond_atom_site_label_2
_geom_bond_distance
S1A C1A 1.697(4)
S1A C4A 1.729(3)
O1A C5A 1.219(4)
O2A C9A 1.374(4)
O2A C14A 1.438(4)
O3A C11A 1.359(4)
O3A C15A 1.448(4)
O4A C13A 1.371(4)
O4A C16A 1.430(4)
C1A C2A 1.368(5)
C1A H1A 0.9300
C2A C3A 1.437(5)
C2A H2A 0.9300
C3A C4A 1.413(5)
C3A H3A 0.9300
C4A C5A 1.491(5)
C5A C6A 1.478(4)
C6A C7A 1.337(5)
C6A H6A 0.9300
C7A C8A 1.462(4)
C7A H7A 0.9300
C8A C13A 1.408(5)
C8A C9A 1.421(5)
C9A C10A 1.382(4)
C10A C11A 1.397(5)
C10A H10A 0.9300
C11A C12A 1.383(5)
C12A C13A 1.390(4)
C12A H12A 0.9300
C14A H14A 0.9600
C14A H14B 0.9600
C14A H14C 0.9600
C15A H15A 0.9600
C15A H15B 0.9600
C15A H15C 0.9600
C16A H16A 0.9600
C16A H16B 0.9600
C16A H16C 0.9600
S1B C4B 1.699(4)
S1B C1B 1.717(10)
O1B C5B 1.226(4)
O2B C9B 1.360(4)
O2B C14B 1.429(4)
O3B C11B 1.364(4)
O3B C15B 1.437(4)
O4B C13B 1.356(4)
O4B C16B 1.434(4)
C1B C2B 1.399(13)
C1B H1B 0.9300
C2B C3B 1.408(15)
C2B H2B 0.9300
C3B C4B 1.380(12)
C3B H3B 0.9300
S1X C4B 1.657(7)
S1X C1X 1.69(2)
C1X C2X 1.37(3)
C1X H1BX 0.9300
C2X C3X 1.46(3)
C2X H2BX 0.9300
C3X C4B 1.41(2)
C3X H3BX 0.9300
C4B C5B 1.485(5)
C5B C6B 1.473(5)
C6B C7B 1.353(5)
C6B H6B 0.9300
C7B C8B 1.458(4)
C7B H7B 0.9300
C8B C9B 1.412(5)
C8B C13B 1.414(5)
C9B C10B 1.393(5)
C10B C11B 1.397(5)
C10B H10B 0.9300
C11B C12B 1.394(5)
C12B C13B 1.407(5)
C12B H12B 0.9300
C14B H14D 0.9600
C14B H14E 0.9600
C14B H14F 0.9600
C15B H15D 0.9600
C15B H15E 0.9600
C15B H15F 0.9600
C16B H16D 0.9600
C16B H16E 0.9600
C16B H16F 0.9600

loop_
_geom_hbond_atom_site_label_D
_geom_hbond_atom_site_label_H
_geom_hbond_atom_site_label_A
_geom_hbond_site_symmetry_A
_geom_hbond_distance_DH
_geom_hbond_distance_HA
_geom_hbond_distance_DA
_geom_hbond_angle_DHA
_geom_hbond_publ_flag
C2B H2B O3A 1_555 0.93 2.56 3.482(10) 171 y
C6A H6A O4A 1_555 0.93 2.22 2.815(4) 121 y
C6B H6B O4B 1_555 0.93 2.24 2.824(4) 120 y
C15A H15C O1B 3_464 0.96 2.51 3.451(5) 166 y
C15B H15F O1A 2_664 0.96 2.55 3.355(5) 141 y
C16B H16E O3B 2_665 0.96 2.59 3.401(4) 142 y

loop_
_geom_torsion_atom_site_label_1
_geom_torsion_atom_site_label_2
_geom_torsion_atom_site_label_3
_geom_torsion_atom_site_label_4
_geom_torsion
C4A S1A C1A C2A 1.0(3)
S1A C1A C2A C3A -1.3(5)
C1A C2A C3A C4A 0.9(5)
C2A C3A C4A C5A 176.5(4)
C2A C3A C4A S1A -0.2(5)
C1A S1A C4A C3A -0.5(3)
C1A S1A C4A C5A -177.6(3)
C3A C4A C5A O1A -171.1(4)
S1A C4A C5A O1A 5.4(5)
C3A C4A C5A C6A 11.1(6)
S1A C4A C5A C6A -172.3(3)
O1A C5A C6A C7A 5.8(6)
C4A C5A C6A C7A -176.6(4)
C5A C6A C7A C8A -178.5(4)
C6A C7A C8A C13A -5.4(7)
C6A C7A C8A C9A 176.6(4)
C14A O2A C9A C10A -5.3(5)
C14A O2A C9A C8A 177.2(3)
C13A C8A C9A O2A 179.4(3)
C7A C8A C9A O2A -2.4(5)
C13A C8A C9A C10A 1.9(5)
C7A C8A C9A C10A -179.9(4)
O2A C9A C10A C11A -177.8(4)
C8A C9A C10A C11A -0.5(6)
C15A O3A C11A C12A 3.7(5)
C15A O3A C11A C10A -176.6(3)
C9A C10A C11A O3A 179.4(3)
C9A C10A C11A C12A -1.0(6)
O3A C11A C12A C13A -179.4(3)
C10A C11A C12A C13A 1.0(6)
C16A O4A C13A C12A 0.3(5)
C16A O4A C13A C8A -179.5(3)
C11A C12A C13A O4A -179.2(4)
C11A C12A C13A C8A 0.6(6)
C9A C8A C13A O4A 177.9(3)
C7A C8A C13A O4A -0.2(6)
C9A C8A C13A C12A -1.9(5)
C7A C8A C13A C12A -180.0(4)
C4B S1B C1B C2B 1.4(8)
S1B C1B C2B C3B 1.8(12)
C1B C2B C3B C4B -5.1(14)
C4B S1X C1X C2X -2(2)
S1X C1X C2X C3X 7(3)
C1X C2X C3X C4B -9(3)
C2B C3B C4B C3X 5.4(16)
C2B C3B C4B C5B 179.0(7)
C2B C3B C4B S1X -121(7)
C2B C3B C4B S1B 6.2(11)
C2X C3X C4B C3B 3(2)
C2X C3X C4B C5B -171.8(15)
C2X C3X C4B S1X 8(2)
C1X S1X C4B C3B 51(7)
C1X S1X C4B C3X -3.7(16)
C1X S1X C4B C5B 176.0(10)
C1X S1X C4B S1B -3.0(10)
C1B S1B C4B C3B -4.2(7)
C1B S1B C4B C5B -178.0(4)
C1B S1B C4B S1X 1.1(5)
C3B C4B C5B O1B -176.9(7)
C3X C4B C5B O1B -3.9(14)
S1X C4B C5B O1B 176.4(5)
S1B C4B C5B O1B -4.6(5)
C3B C4B C5B C6B 4.9(9)
C3X C4B C5B C6B 177.9(13)
S1X C4B C5B C6B -1.7(6)
S1B C4B C5B C6B 177.3(3)
O1B C5B C6B C7B 6.6(6)
C4B C5B C6B C7B -175.3(4)
C5B C6B C7B C8B -176.7(4)
C6B C7B C8B C9B 169.3(4)
C6B C7B C8B C13B -9.2(7)
C14B O2B C9B C10B 0.6(5)
C14B O2B C9B C8B -177.6(3)
C13B C8B C9B O2B 179.6(3)
C7B C8B C9B O2B 1.0(5)
C13B C8B C9B C10B 1.5(6)
C7B C8B C9B C10B -177.1(4)
O2B C9B C10B C11B -177.9(3)
C8B C9B C10B C11B 0.2(6)
C15B O3B C11B C12B 178.0(3)
C15B O3B C11B C10B -1.0(5)
C9B C10B C11B O3B 177.6(3)
C9B C10B C11B C12B -1.4(6)
O3B C11B C12B C13B -178.2(3)
C10B C11B C12B C13B 0.9(6)
C16B O4B C13B C12B 0.6(5)
C16B O4B C13B C8B -179.7(3)
C11B C12B C13B O4B -179.4(3)
C11B C12B C13B C8B 0.9(6)
C9B C8B C13B O4B 178.2(3)
C7B C8B C13B O4B -3.2(6)
C9B C8B C13B C12B -2.1(6)
C7B C8B C13B C12B 176.5(4)
